data_4110739
loop_
_publ_author_name
'Yoshimitsu Nagao'
'Satoshi Miyamoto'
'Motoyuki Miyamoto'
'Hiroe Takeshige'
'Kazuhiko Hayashi'
'Shigeki Sano'
'Motoo Shiro'
'Kentaro Yamaguchi'
'Yoshihisa Sei'

_publ_section_title
;
 Highly Stereoselective Asymmetric Pummerer Reactions That Incorporate
 Intermolecular and Intramolecular Nonbonded S...O Interactions
;
_journal_name_full 'Journal of the American Chemical Society'
_journal_page_first 9722
_journal_page_last 9729
_journal_paper_doi 10.1021/ja056649r
_journal_volume 128
_journal_year 2006
_chemical_absolute_configuration rmad
_chemical_formula_moiety 'C16 H16 N2 O4 S '
_chemical_formula_sum 'C16 H16 N2 O4 S'
_chemical_formula_weight 332.37
_space_group_IT_number 4
_symmetry_cell_setting monoclinic
_symmetry_Int_Tables_number 4
_symmetry_space_group_name_Hall 'P 2yb'
_symmetry_space_group_name_H-M 'P 1 21 1'
_cell_angle_alpha 90.0000
_cell_angle_beta 94.031(7)
_cell_angle_gamma 90.0000
_cell_formula_units_Z 2
_cell_length_a 5.3737(11)
_cell_length_b 8.0001(11)
_cell_length_c 17.7295(17)
_cell_measurement_reflns_used 6535
_cell_measurement_temperature 93.1
_cell_measurement_theta_max 68.1
_cell_measurement_theta_min 5.0
_cell_volume 760.3(2)
_computing_cell_refinement 'PROCESS-AUTO (Rigaku, 1998)'
_computing_data_collection 'PROCESS-AUTO (Rigaku, 1998)'
_computing_data_reduction 'CrystalStructure (R/MSC, Rigaku, 2005)'
_computing_molecular_graphics 'ORTEP (Johnson, 1976)'
_computing_publication_material 'CrystalStructure (R/MSC, Rigaku, 2005)'
_computing_structure_refinement 'SHELXL97 (Sheldrick, 1997)'
_computing_structure_solution 'SHELXS97 (Sheldrick, 1997)'
_diffrn_detector_area_resol_mean 10.00
_diffrn_measured_fraction_theta_full 0.992
_diffrn_measured_fraction_theta_max 0.992
_diffrn_measurement_device_type 'Rigaku RAXIS-RAPID'
_diffrn_measurement_method \w
_diffrn_radiation_type 'Cu K\a'
_diffrn_radiation_wavelength 1.54187
_diffrn_reflns_av_R_equivalents 0.034
_diffrn_reflns_limit_h_max 6
_diffrn_reflns_limit_h_min -6
_diffrn_reflns_limit_k_max 9
_diffrn_reflns_limit_k_min -9
_diffrn_reflns_limit_l_max 21
_diffrn_reflns_limit_l_min -21
_diffrn_reflns_number 6559
_diffrn_reflns_theta_full 68.12
_diffrn_reflns_theta_max 68.12
_exptl_absorpt_coefficient_mu 2.100
_exptl_absorpt_correction_T_max 0.811
_exptl_absorpt_correction_T_min 0.651
_exptl_absorpt_correction_type multi-scan
_exptl_absorpt_process_details
;
    Higashi, T. (1995). Program for Absorption Correction.
    Rigaku Corporation, Tokyo, Japan.
;
_exptl_crystal_colour colorless
_exptl_crystal_density_diffrn 1.452
_exptl_crystal_description block
_exptl_crystal_F_000 348.00
_exptl_crystal_size_max 0.20
_exptl_crystal_size_mid 0.20
_exptl_crystal_size_min 0.10
_refine_diff_density_max 0.31
_refine_diff_density_min -0.33
_refine_ls_abs_structure_details 'Flack, H. D. (1983), Acta Cryst. A39, 876-881.  1042 Friedel Pairs'
_refine_ls_abs_structure_Flack 0.02(2)
_refine_ls_extinction_method none
_refine_ls_goodness_of_fit_ref 1.129
_refine_ls_hydrogen_treatment constr
_refine_ls_number_parameters 210
_refine_ls_number_reflns 2540
_refine_ls_R_factor_gt 0.0340
_refine_ls_shift/su_max 0.0000
_refine_ls_structure_factor_coef Fsqd
_refine_ls_weighting_details 'w = 1/[\s^2^(Fo^2^)+(0.0281P)^2^+0.5812P] where P=(Fo^2^+2Fc^2^)/3'
_refine_ls_weighting_scheme calc
_refine_ls_wR_factor_ref 0.0980
_reflns_number_gt 2424
_reflns_number_total 2540
_reflns_threshold_expression F^2^>2.0\s(F^2^)
_cod_data_source_file ja056649rsi20060513_020505.cif
_cod_data_source_block '_RGK1219raplt'
_cod_original_formula_sum 'C16 H16 N2 O4 S '
_cod_database_code 4110739

loop_
_symmetry_equiv_pos_site_id
_symmetry_equiv_pos_as_xyz
1 +X,+Y,+Z
2 -X,1/2+Y,-Z

loop_
_atom_site_label
_atom_site_type_symbol
_atom_site_fract_x
_atom_site_fract_y
_atom_site_fract_z
_atom_site_U_iso_or_equiv
_atom_site_adp_type
_atom_site_occupancy
_atom_site_symmetry_multiplicity
_atom_site_calc_flag
_atom_site_refinement_flags
S(1) S 0.25251(12) 0.29468(10) 0.67121(4) 0.01972(17) Uani 1.00 1 d .
O(3) O 0.0389(3) 0.3568(3) 0.71310(12) 0.0297(6) Uani 1.00 1 d .
O(4) O 0.2395(3) 0.0179(2) 0.77864(11) 0.0209(4) Uani 1.00 1 d .
O(1) O 0.6640(4) 1.0537(3) 0.58956(13) 0.0318(6) Uani 1.00 1 d .
O(20) O 0.9063(4) 0.9056(3) 0.52329(12) 0.0300(5) Uani 1.00 1 d .
N(2) N 0.6583(4) -0.0169(3) 0.79482(12) 0.0183(5) Uani 1.00 1 d .
N(1) N 0.7350(5) 0.9206(3) 0.56543(14) 0.0227(6) Uani 1.00 1 d .
C(1) C 0.4005(5) 0.4795(4) 0.63753(16) 0.0187(6) Uani 1.00 1 d .
C(2) C 0.2989(5) 0.6343(4) 0.65508(16) 0.0190(6) Uani 1.00 1 d .
C(3) C 0.4042(5) 0.7799(4) 0.63000(14) 0.0205(6) Uani 1.00 1 d .
C(4) C 0.6098(5) 0.7663(4) 0.58760(14) 0.0157(6) Uani 1.00 1 d .
C(5) C 0.7093(5) 0.6149(4) 0.56737(16) 0.0191(6) Uani 1.00 1 d .
C(6) C 0.6023(5) 0.4689(4) 0.59241(14) 0.0191(6) Uani 1.00 1 d .
C(7) C 0.5016(5) 0.2422(3) 0.74182(14) 0.0179(6) Uani 1.00 1 d .
C(8) C 0.4530(5) 0.0706(4) 0.77362(14) 0.0181(6) Uani 1.00 1 d .
C(9) C 0.6462(5) -0.1801(4) 0.83309(14) 0.0169(6) Uani 1.00 1 d .
C(10) C 0.8230(5) -0.3035(4) 0.79919(16) 0.0215(7) Uani 1.00 1 d .
C(11) C 0.6991(5) -0.1657(3) 0.91804(16) 0.0168(6) Uani 1.00 1 d .
C(12) C 0.9111(5) -0.0823(4) 0.94780(17) 0.0193(6) Uani 1.00 1 d .
C(13) C 0.9673(5) -0.0772(4) 1.02546(17) 0.0244(7) Uani 1.00 1 d .
C(14) C 0.8137(5) -0.1562(4) 1.07419(17) 0.0257(7) Uani 1.00 1 d .
C(15) C 0.6016(5) -0.2387(4) 1.04461(17) 0.0231(7) Uani 1.00 1 d .
C(16) C 0.5448(5) -0.2420(4) 0.96691(16) 0.0197(7) Uani 1.00 1 d .
H(2) H 0.1574 0.6394 0.6843 0.023 Uiso 1.00 1 c R
H(3) H 0.3375 0.8861 0.6415 0.025 Uiso 1.00 1 c R
H(5) H 0.8479 0.6108 0.5370 0.023 Uiso 1.00 1 c R
H(6) H 0.6659 0.3630 0.5790 0.023 Uiso 1.00 1 c R
H(7A) H 0.6638 0.2429 0.7186 0.021 Uiso 1.00 1 c R
H(7B) H 0.5087 0.3261 0.7830 0.021 Uiso 1.00 1 c R
H(9) H 0.4727 -0.2242 0.8234 0.020 Uiso 1.00 1 c R
H(10A) H 0.7784 -0.3153 0.7449 0.026 Uiso 1.00 1 c R
H(10B) H 0.8099 -0.4124 0.8239 0.026 Uiso 1.00 1 c R
H(10C) H 0.9946 -0.2622 0.8069 0.026 Uiso 1.00 1 c R
H(12) H 1.0178 -0.0285 0.9149 0.023 Uiso 1.00 1 c R
H(13) H 1.1118 -0.0194 1.0453 0.029 Uiso 1.00 1 c R
H(14) H 0.8534 -0.1538 1.1272 0.031 Uiso 1.00 1 c R
H(15) H 0.4951 -0.2930 1.0775 0.028 Uiso 1.00 1 c R
H(16) H 0.3980 -0.2973 0.9471 0.024 Uiso 1.00 1 c R
H(2N) H 0.8050 0.0241 0.7856 0.022 Uiso 1.00 1 c R

loop_
_atom_site_aniso_label
_atom_site_aniso_U_11
_atom_site_aniso_U_22
_atom_site_aniso_U_33
_atom_site_aniso_U_12
_atom_site_aniso_U_13
_atom_site_aniso_U_23
S(1) 0.0140(3) 0.0217(4) 0.0230(3) -0.0028(3) -0.0019(2) 0.0047(3)
O(3) 0.0132(10) 0.0348(16) 0.0415(13) 0.0017(9) 0.0044(9) 0.0129(11)
O(4) 0.0153(10) 0.0198(13) 0.0277(10) -0.0027(9) 0.0019(8) 0.0037(9)
O(1) 0.0446(15) 0.0139(13) 0.0371(13) -0.0044(11) 0.0035(11) -0.0044(10)
O(20) 0.0269(13) 0.0318(15) 0.0321(12) -0.0026(11) 0.0069(10) 0.0079(10)
N(2) 0.0121(11) 0.0201(15) 0.0228(12) -0.0014(11) 0.0020(9) 0.0045(11)
N(1) 0.0254(14) 0.0189(16) 0.0230(13) -0.0018(12) -0.0044(11) 0.0035(11)
C(1) 0.0155(14) 0.0211(17) 0.0190(13) -0.0051(13) -0.0039(11) 0.0034(12)
C(2) 0.0141(14) 0.0239(18) 0.0189(14) 0.0004(13) -0.0001(11) 0.0010(13)
C(3) 0.0193(13) 0.0218(17) 0.0199(12) 0.0034(14) -0.0030(10) -0.0000(14)
C(4) 0.0188(13) 0.0101(16) 0.0174(12) -0.0027(11) -0.0047(10) 0.0013(11)
C(5) 0.0177(15) 0.0234(19) 0.0161(14) -0.0004(14) 0.0003(11) 0.0029(13)
C(6) 0.0207(16) 0.0172(17) 0.0189(14) 0.0038(13) -0.0014(12) -0.0018(13)
C(7) 0.0138(13) 0.0211(19) 0.0186(13) 0.0008(12) -0.0005(10) 0.0036(11)
C(8) 0.0185(15) 0.0210(18) 0.0149(13) 0.0028(13) 0.0012(11) -0.0003(12)
C(9) 0.0142(12) 0.0136(18) 0.0225(13) -0.0019(13) -0.0009(10) -0.0002(12)
C(10) 0.0200(15) 0.0245(19) 0.0199(14) 0.0009(14) -0.0002(11) 0.0023(13)
C(11) 0.0145(13) 0.0121(17) 0.0238(14) 0.0066(11) 0.0009(10) -0.0005(11)
C(12) 0.0190(15) 0.0149(16) 0.0245(14) -0.0005(13) 0.0054(11) -0.0004(12)
C(13) 0.0187(15) 0.030(2) 0.0245(15) -0.0028(14) -0.0004(12) -0.0048(13)
C(14) 0.0267(16) 0.032(2) 0.0181(14) 0.0068(14) -0.0005(11) 0.0006(13)
C(15) 0.0227(15) 0.020(2) 0.0274(15) -0.0003(13) 0.0079(11) 0.0036(13)
C(16) 0.0159(13) 0.015(2) 0.0275(14) -0.0004(12) -0.0000(11) -0.0031(12)

loop_
_atom_type_symbol
_atom_type_description
_atom_type_scat_dispersion_real
_atom_type_scat_dispersion_imag
_atom_type_scat_source
C C 0.018 0.009
;
International Tables for Crystallography
(1992, Vol. C, Tables 4.2.6.8 and 6.1.1.4)
;
H H 0.000 0.000
;
International Tables for Crystallography
(1992, Vol. C, Table 6.1.1.4)
;
N N 0.031 0.018
;
International Tables for Crystallography
(1992, Vol. C, Tables 4.2.6.8 and 6.1.1.4)
;
O O 0.049 0.032
;
International Tables for Crystallography
(1992, Vol. C, Tables 4.2.6.8 and 6.1.1.4)
;
S S 0.333 0.557
;
International Tables for Crystallography
(1992, Vol. C, Tables 4.2.6.8 and 6.1.1.4)
;

loop_
_geom_angle_atom_site_label_1
_geom_angle_atom_site_label_2
_geom_angle_atom_site_label_3
_geom_angle
O(3) S(1) C(1) 105.32(14)
O(3) S(1) C(7) 106.77(12)
C(1) S(1) C(7) 95.57(13)
C(8) N(2) C(9) 122.0(2)
O(1) N(1) O(20) 124.3(2)
O(1) N(1) C(4) 118.6(2)
O(20) N(1) C(4) 117.1(2)
S(1) C(1) C(2) 117.7(2)
S(1) C(1) C(6) 121.3(2)
C(2) C(1) C(6) 120.9(3)
C(1) C(2) C(3) 120.0(2)
C(2) C(3) C(4) 118.0(3)
N(1) C(4) C(3) 118.4(2)
N(1) C(4) C(5) 118.2(2)
C(3) C(4) C(5) 123.3(3)
C(4) C(5) C(6) 118.5(2)
C(1) C(6) C(5) 119.2(3)
S(1) C(7) C(8) 109.17(18)
O(4) C(8) N(2) 123.7(2)
O(4) C(8) C(7) 121.6(2)
N(2) C(8) C(7) 114.8(2)
N(2) C(9) C(10) 110.1(2)
N(2) C(9) C(11) 112.2(2)
C(10) C(9) C(11) 111.2(2)
C(9) C(11) C(12) 120.3(2)
C(9) C(11) C(16) 120.7(2)
C(12) C(11) C(16) 119.0(2)
C(11) C(12) C(13) 120.3(2)
C(12) C(13) C(14) 120.4(2)
C(13) C(14) C(15) 119.3(2)
C(14) C(15) C(16) 120.0(2)
C(11) C(16) C(15) 120.9(2)
C(8) N(2) H(2N) 119.0
C(9) N(2) H(2N) 119.0
C(1) C(2) H(2) 120.0
C(3) C(2) H(2) 120.0
C(2) C(3) H(3) 121.0
C(4) C(3) H(3) 121.0
C(4) C(5) H(5) 120.7
C(6) C(5) H(5) 120.7
C(1) C(6) H(6) 120.4
C(5) C(6) H(6) 120.4
S(1) C(7) H(7A) 109.8
S(1) C(7) H(7B) 109.8
C(8) C(7) H(7A) 109.8
C(8) C(7) H(7B) 109.8
H(7A) C(7) H(7B) 108.3
N(2) C(9) H(9) 107.7
C(10) C(9) H(9) 107.7
C(11) C(9) H(9) 107.7
C(9) C(10) H(10A) 109.5
C(9) C(10) H(10B) 109.5
C(9) C(10) H(10C) 109.5
H(10A) C(10) H(10B) 109.5
H(10A) C(10) H(10C) 109.5
H(10B) C(10) H(10C) 109.5
C(11) C(12) H(12) 119.8
C(13) C(12) H(12) 119.8
C(12) C(13) H(13) 119.8
C(14) C(13) H(13) 119.8
C(13) C(14) H(14) 120.3
C(15) C(14) H(14) 120.3
C(14) C(15) H(15) 120.0
C(16) C(15) H(15) 120.0
C(11) C(16) H(16) 119.6
C(15) C(16) H(16) 119.6

loop_
_geom_bond_atom_site_label_1
_geom_bond_atom_site_label_2
_geom_bond_distance
S(1) O(3) 1.495(2)
S(1) C(1) 1.801(3)
S(1) C(7) 1.816(2)
O(4) C(8) 1.231(3)
O(1) N(1) 1.219(3)
O(20) N(1) 1.232(3)
N(2) C(8) 1.338(3)
N(2) C(9) 1.475(4)
N(1) C(4) 1.472(4)
C(1) C(2) 1.397(4)
C(1) C(6) 1.395(4)
C(2) C(3) 1.383(4)
C(3) C(4) 1.383(3)
C(4) C(5) 1.381(4)
C(5) C(6) 1.389(4)
C(7) C(8) 1.514(4)
C(9) C(10) 1.523(4)
C(9) C(11) 1.517(3)
C(11) C(12) 1.392(4)
C(11) C(16) 1.383(4)
C(12) C(13) 1.389(4)
C(13) C(14) 1.388(4)
C(14) C(15) 1.388(4)
C(15) C(16) 1.390(4)
N(2) H(2N) 0.880
C(2) H(2) 0.950
C(3) H(3) 0.950
C(5) H(5) 0.950
C(6) H(6) 0.950
C(7) H(7A) 0.990
C(7) H(7B) 0.990
C(9) H(9) 1.000
C(10) H(10A) 0.980
C(10) H(10B) 0.980
C(10) H(10C) 0.980
C(12) H(12) 0.950
C(13) H(13) 0.950
C(14) H(14) 0.950
C(15) H(15) 0.950
C(16) H(16) 0.950

loop_
_geom_contact_atom_site_label_1
_geom_contact_atom_site_label_2
_geom_contact_distance
_geom_contact_site_symmetry_2
S(1) O(1) 3.339(2) 54501
O(3) C(6) 3.191(3) 45501
O(3) C(7) 3.106(3) 45501
O(3) C(10) 3.363(4) 46501
O(4) N(2) 3.169(3) 45501
O(4) C(3) 3.418(3) 54501
O(4) C(10) 3.445(3) 45501
O(1) S(1) 3.339(2) 56501
O(1) C(5) 3.350(3) 65602
O(1) C(6) 3.339(4) 56501
O(1) C(6) 3.502(3) 65602
O(1) C(7) 3.264(3) 56501
O(1) C(8) 3.532(3) 56501
O(20) C(1) 3.246(3) 65602
O(20) C(3) 3.322(3) 65501
O(20) C(5) 3.181(4) 75602
O(20) C(6) 3.339(3) 65602
O(20) C(6) 3.492(3) 75602
N(2) O(4) 3.169(3) 65501
N(2) C(3) 3.533(3) 54501
N(1) C(5) 3.588(4) 65602
N(1) C(6) 3.249(3) 65602
C(1) O(20) 3.246(3) 64602
C(2) C(5) 3.433(4) 45501
C(3) O(4) 3.418(3) 56501
C(3) O(20) 3.322(3) 45501
C(3) N(2) 3.533(3) 56501
C(3) C(8) 3.445(4) 56501
C(5) O(1) 3.350(3) 64602
C(5) O(20) 3.181(4) 74602
C(5) N(1) 3.588(4) 64602
C(5) C(2) 3.433(4) 65501
C(6) O(3) 3.191(3) 65501
C(6) O(1) 3.339(4) 54501
C(6) O(1) 3.502(3) 64602
C(6) O(20) 3.339(3) 64602
C(6) O(20) 3.492(3) 74602
C(6) N(1) 3.249(3) 64602
C(7) O(3) 3.106(3) 65501
C(7) O(1) 3.264(3) 54501
C(8) O(1) 3.532(3) 54501
C(8) C(3) 3.445(4) 54501
C(8) C(15) 3.596(4) 65702
C(10) O(3) 3.363(4) 64501
C(10) O(4) 3.445(3) 65501
C(13) C(16) 3.591(4) 65501
C(15) C(8) 3.596(4) 64702
C(16) C(13) 3.591(4) 45501
S(1) H(3) 3.347 54501
S(1) H(6) 3.491 45501
S(1) H(7A) 3.356 45501
O(3) H(6) 3.001 45501
O(3) H(7A) 2.221 45501
O(3) H(7B) 3.195 45501
O(3) H(10A) 3.045 46501
O(3) H(10B) 3.021 46501
O(3) H(10C) 3.488 46501
O(3) H(14) 2.850 65702
O(3) H(2N) 3.247 45501
O(4) H(2) 3.473 54501
O(4) H(3) 2.735 54501
O(4) H(10C) 2.664 45501
O(4) H(12) 2.792 45501
O(4) H(14) 3.170 65702
O(4) H(15) 3.212 65702
O(4) H(2N) 2.347 45501
O(1) H(5) 3.456 65602
O(1) H(5) 3.599 75602
O(1) H(6) 2.482 56501
O(1) H(7A) 2.743 56501
O(1) H(2N) 3.514 56501
O(20) H(3) 3.017 65501
O(20) H(5) 2.404 75602
O(20) H(6) 3.475 65602
O(20) H(6) 3.045 75602
N(2) H(3) 3.209 54501
N(2) H(15) 3.046 65702
N(1) H(3) 3.430 65501
N(1) H(5) 3.348 75602
N(1) H(6) 3.569 56501
N(1) H(6) 3.261 65602
C(1) H(5) 3.515 45501
C(1) H(10A) 3.146 56501
C(2) H(5) 3.095 45501
C(2) H(9) 3.267 56501
C(2) H(10A) 3.339 46501
C(2) H(10A) 2.960 56501
C(2) H(10C) 3.350 46501
C(3) H(5) 3.577 45501
C(3) H(9) 3.423 56501
C(3) H(10A) 2.863 56501
C(4) H(2) 3.452 65501
C(4) H(6) 3.301 65602
C(4) H(10A) 2.945 56501
C(5) H(2) 3.071 65501
C(5) H(10A) 3.193 56501
C(6) H(2) 3.567 65501
C(6) H(10A) 3.290 56501
C(7) H(3) 3.440 54501
C(7) H(10B) 3.487 56501
C(7) H(14) 3.216 65702
C(7) H(15) 3.215 65702
C(8) H(3) 2.801 54501
C(8) H(14) 3.327 65702
C(8) H(15) 2.852 65702
C(8) H(2N) 3.523 45501
C(9) H(10C) 3.561 45501
C(9) H(15) 3.585 65702
C(10) H(2) 2.847 64501
C(10) H(7B) 3.413 54501
C(10) H(9) 3.545 65501
C(10) H(13) 3.251 74702
C(10) H(14) 3.501 74702
C(11) H(13) 3.060 74702
C(11) H(15) 3.162 65702
C(12) H(13) 3.501 74702
C(12) H(15) 3.191 65702
C(12) H(16) 3.132 65501
C(12) H(16) 3.444 65702
C(13) H(10B) 3.139 75702
C(13) H(15) 3.392 65501
C(13) H(16) 3.292 65501
C(13) H(16) 3.039 65702
C(14) H(7B) 3.171 64702
C(14) H(10B) 3.263 75702
C(14) H(12) 3.115 74702
C(14) H(16) 3.101 65702
C(15) H(7B) 3.197 64702
C(15) H(12) 3.141 74702
C(15) H(13) 3.164 45501
C(15) H(13) 3.210 74702
C(15) H(16) 3.534 65702
C(16) H(12) 3.379 45501
C(16) H(13) 3.313 45501
C(16) H(13) 2.904 74702
H(2) O(4) 3.473 56501
H(2) C(4) 3.452 45501
H(2) C(5) 3.071 45501
H(2) C(6) 3.567 45501
H(2) C(10) 2.847 46501
H(2) H(5) 3.004 45501
H(2) H(9) 3.093 56501
H(2) H(10A) 2.397 46501
H(2) H(10A) 3.452 56501
H(2) H(10B) 3.231 46501
H(2) H(10C) 2.526 46501
H(3) S(1) 3.347 56501
H(3) O(4) 2.735 56501
H(3) O(20) 3.017 45501
H(3) N(2) 3.209 56501
H(3) N(1) 3.430 45501
H(3) C(7) 3.440 56501
H(3) C(8) 2.801 56501
H(3) H(7A) 3.570 56501
H(3) H(9) 3.373 56501
H(3) H(10A) 3.310 56501
H(5) O(1) 3.456 64602
H(5) O(1) 3.599 74602
H(5) O(20) 2.404 74602
H(5) N(1) 3.348 74602
H(5) C(1) 3.515 65501
H(5) C(2) 3.095 65501
H(5) C(3) 3.577 65501
H(5) H(2) 3.004 65501
H(6) S(1) 3.491 65501
H(6) O(3) 3.001 65501
H(6) O(1) 2.482 54501
H(6) O(20) 3.475 64602
H(6) O(20) 3.045 74602
H(6) N(1) 3.569 54501
H(6) N(1) 3.261 64602
H(6) C(4) 3.301 64602
H(7A) S(1) 3.356 65501
H(7A) O(3) 2.221 65501
H(7A) O(1) 2.743 54501
H(7A) H(3) 3.570 54501
H(7A) H(10B) 3.392 56501
H(7B) O(3) 3.195 65501
H(7B) C(10) 3.413 56501
H(7B) C(14) 3.171 65702
H(7B) C(15) 3.197 65702
H(7B) H(10A) 3.305 56501
H(7B) H(10B) 2.713 56501
H(7B) H(14) 2.604 65702
H(7B) H(15) 2.653 65702
H(9) C(2) 3.267 54501
H(9) C(3) 3.423 54501
H(9) C(10) 3.545 45501
H(9) H(2) 3.093 54501
H(9) H(3) 3.373 54501
H(9) H(10C) 2.583 45501
H(9) H(12) 3.408 45501
H(10A) O(3) 3.045 64501
H(10A) C(1) 3.146 54501
H(10A) C(2) 2.960 54501
H(10A) C(2) 3.339 64501
H(10A) C(3) 2.863 54501
H(10A) C(4) 2.945 54501
H(10A) C(5) 3.193 54501
H(10A) C(6) 3.290 54501
H(10A) H(2) 3.452 54501
H(10A) H(2) 2.397 64501
H(10A) H(3) 3.310 54501
H(10A) H(7B) 3.305 54501
H(10B) O(3) 3.021 64501
H(10B) C(7) 3.487 54501
H(10B) C(13) 3.139 74702
H(10B) C(14) 3.263 74702
H(10B) H(2) 3.231 64501
H(10B) H(7A) 3.392 54501
H(10B) H(7B) 2.713 54501
H(10B) H(13) 2.479 74702
H(10B) H(14) 2.744 74702
H(10C) O(3) 3.488 64501
H(10C) O(4) 2.664 65501
H(10C) C(2) 3.350 64501
H(10C) C(9) 3.561 65501
H(10C) H(2) 2.526 64501
H(10C) H(9) 2.583 65501
H(10C) H(13) 3.410 74702
H(10C) H(14) 3.421 74702
H(10C) H(16) 3.193 65501
H(12) O(4) 2.792 65501
H(12) C(14) 3.115 75702
H(12) C(15) 3.141 75702
H(12) C(16) 3.379 65501
H(12) H(9) 3.408 65501
H(12) H(14) 3.177 75702
H(12) H(15) 3.349 65702
H(12) H(15) 3.220 75702
H(12) H(16) 2.994 65501
H(13) C(10) 3.251 75702
H(13) C(11) 3.060 75702
H(13) C(12) 3.501 75702
H(13) C(15) 3.164 65501
H(13) C(15) 3.210 75702
H(13) C(16) 3.313 65501
H(13) C(16) 2.904 75702
H(13) H(10B) 2.479 75702
H(13) H(10C) 3.410 75702
H(13) H(15) 3.032 65501
H(13) H(16) 3.274 65501
H(13) H(16) 3.275 65702
H(13) H(16) 3.172 75702
H(14) O(3) 2.850 64702
H(14) O(4) 3.170 64702
H(14) C(7) 3.216 64702
H(14) C(8) 3.327 64702
H(14) C(10) 3.501 75702
H(14) H(7B) 2.604 64702
H(14) H(10B) 2.744 75702
H(14) H(10C) 3.421 75702
H(14) H(12) 3.177 74702
H(14) H(16) 3.383 65702
H(14) H(2N) 3.464 74702
H(15) O(4) 3.212 64702
H(15) N(2) 3.046 64702
H(15) C(7) 3.215 64702
H(15) C(8) 2.852 64702
H(15) C(9) 3.585 64702
H(15) C(11) 3.162 64702
H(15) C(12) 3.191 64702
H(15) C(13) 3.392 45501
H(15) H(7B) 2.653 64702
H(15) H(12) 3.349 64702
H(15) H(12) 3.220 74702
H(15) H(13) 3.032 45501
H(15) H(2N) 3.344 64702
H(16) C(12) 3.132 45501
H(16) C(12) 3.444 64702
H(16) C(13) 3.292 45501
H(16) C(13) 3.039 64702
H(16) C(14) 3.101 64702
H(16) C(15) 3.534 64702
H(16) H(10C) 3.193 45501
H(16) H(12) 2.994 45501
H(16) H(13) 3.274 45501
H(16) H(13) 3.275 64702
H(16) H(13) 3.172 74702
H(16) H(14) 3.383 64702
H(2N) O(3) 3.247 65501
H(2N) O(4) 2.347 65501
H(2N) O(1) 3.514 54501
H(2N) C(8) 3.523 65501
H(2N) H(14) 3.464 75702
H(2N) H(15) 3.344 65702

loop_
_geom_torsion_atom_site_label_1
_geom_torsion_atom_site_label_2
_geom_torsion_atom_site_label_3
_geom_torsion_atom_site_label_4
_geom_torsion
O(3) S(1) C(1) C(2) 0.1(2)
O(3) S(1) C(1) C(6) -176.9(2)
O(3) S(1) C(7) C(8) 81.3(2)
C(1) S(1) C(7) C(8) -170.8(2)
C(7) S(1) C(1) C(2) -109.0(2)
C(7) S(1) C(1) C(6) 74.0(2)
C(8) N(2) C(9) C(10) 135.8(2)
C(8) N(2) C(9) C(11) -99.7(2)
C(9) N(2) C(8) O(4) -5.9(4)
C(9) N(2) C(8) C(7) 174.5(2)
O(1) N(1) C(4) C(3) 5.0(3)
O(1) N(1) C(4) C(5) -172.6(2)
O(20) N(1) C(4) C(3) -175.0(2)
O(20) N(1) C(4) C(5) 7.4(3)
S(1) C(1) C(2) C(3) -179.4(2)
S(1) C(1) C(6) C(5) 179.6(2)
C(2) C(1) C(6) C(5) 2.7(4)
C(6) C(1) C(2) C(3) -2.4(4)
C(1) C(2) C(3) C(4) 0.1(3)
C(2) C(3) C(4) N(1) -175.5(2)
C(2) C(3) C(4) C(5) 2.0(4)
N(1) C(4) C(5) C(6) 175.7(2)
C(3) C(4) C(5) C(6) -1.8(4)
C(4) C(5) C(6) C(1) -0.6(4)
S(1) C(7) C(8) O(4) -31.3(3)
S(1) C(7) C(8) N(2) 148.3(2)
N(2) C(9) C(11) C(12) -51.1(3)
N(2) C(9) C(11) C(16) 132.1(2)
C(10) C(9) C(11) C(12) 72.8(3)
C(10) C(9) C(11) C(16) -104.1(3)
C(9) C(11) C(12) C(13) -176.3(2)
C(9) C(11) C(16) C(15) 175.6(2)
C(12) C(11) C(16) C(15) -1.2(4)
C(16) C(11) C(12) C(13) 0.6(4)
C(11) C(12) C(13) C(14) 0.4(5)
C(12) C(13) C(14) C(15) -0.7(5)
C(13) C(14) C(15) C(16) 0.1(3)
C(14) C(15) C(16) C(11) 0.9(4)
